data_4078578
loop_
_publ_author_name
'Dunsford, Jay J.'
'Cavell, Kingsley J.'
'Kariuki, Benson M.'

_publ_section_title
;
 Gold(I) Complexes Bearing Sterically Imposing, Saturated Six- and
 Seven-Membered Expanded Ring N-Heterocyclic Carbene Ligands
;
_journal_issue 11
_journal_name_full Organometallics
_journal_page_first 4118
_journal_paper_doi 10.1021/om300351s
_journal_volume 31
_journal_year 2012
_chemical_formula_moiety 'C22 H28 Au Cl N2'
_chemical_formula_sum 'C22 H28 Au Cl N2'
_chemical_formula_weight 552.88
_chemical_name_systematic
;
 ?
;
_space_group_IT_number 60
_symmetry_cell_setting orthorhombic
_symmetry_space_group_name_Hall '-P 2n 2ab'
_symmetry_space_group_name_H-M 'P b c n'
_atom_sites_solution_hydrogens geom
_atom_sites_solution_primary direct
_atom_sites_solution_secondary difmap
_audit_creation_method SHELXL-97
_cell_angle_alpha 90.00
_cell_angle_beta 90.00
_cell_angle_gamma 90.00
_cell_formula_units_Z 8
_cell_length_a 30.3010(11)
_cell_length_b 8.9020(4)
_cell_length_c 15.8361(4)
_cell_measurement_reflns_used 3439
_cell_measurement_temperature 150(2)
_cell_measurement_theta_max 27.47
_cell_measurement_theta_min 2.66
_cell_volume 4271.6(3)
_computing_cell_refinement DENZO/SCALEPACK
_computing_data_collection 'cOLLECT,Nonius BV, 1997-2001'
_computing_data_reduction DENZO/SCALEPACK
_computing_structure_refinement SHELXL-97
_computing_structure_solution SHELXs-97
_diffrn_ambient_temperature 150(2)
_diffrn_measured_fraction_theta_full 0.961
_diffrn_measured_fraction_theta_max 0.943
_diffrn_measurement_device_type 'Nonius KappaCCD'
_diffrn_measurement_method 'CCD scans'
_diffrn_radiation_monochromator graphite
_diffrn_radiation_source 'fine-focus sealed tube'
_diffrn_radiation_type MoK\a
_diffrn_radiation_wavelength 0.71073
_diffrn_reflns_av_R_equivalents 0.0447
_diffrn_reflns_av_sigmaI/netI 0.0607
_diffrn_reflns_limit_h_max 39
_diffrn_reflns_limit_h_min -39
_diffrn_reflns_limit_k_max 11
_diffrn_reflns_limit_k_min -11
_diffrn_reflns_limit_l_max 20
_diffrn_reflns_limit_l_min -20
_diffrn_reflns_number 7497
_diffrn_reflns_theta_full 26.00
_diffrn_reflns_theta_max 27.47
_diffrn_reflns_theta_min 2.66
_exptl_absorpt_coefficient_mu 7.021
_exptl_absorpt_correction_T_max 0.5403
_exptl_absorpt_correction_T_min 0.3647
_exptl_absorpt_correction_type empirical
_exptl_absorpt_process_details Denzo/scalepack
_exptl_crystal_colour colourless
_exptl_crystal_density_diffrn 1.719
_exptl_crystal_density_method 'not measured'
_exptl_crystal_description block
_exptl_crystal_F_000 2160
_exptl_crystal_size_max 0.18
_exptl_crystal_size_mid 0.16
_exptl_crystal_size_min 0.10
_refine_diff_density_max 1.507
_refine_diff_density_min -2.022
_refine_diff_density_rms 0.200
_refine_ls_extinction_method none
_refine_ls_goodness_of_fit_ref 1.102
_refine_ls_hydrogen_treatment constr
_refine_ls_matrix_type full
_refine_ls_number_parameters 241
_refine_ls_number_reflns 4622
_refine_ls_number_restraints 0
_refine_ls_restrained_S_all 1.102
_refine_ls_R_factor_all 0.0847
_refine_ls_R_factor_gt 0.0582
_refine_ls_shift/su_max 0.004
_refine_ls_shift/su_mean 0.000
_refine_ls_structure_factor_coef Fsqd
_refine_ls_weighting_details 'calc w=1/[\s^2^(Fo^2^)+(0.0131P)^2^+71.8626P] where P=(Fo^2^+2Fc^2^)/3'
_refine_ls_weighting_scheme calc
_refine_ls_wR_factor_gt 0.1068
_refine_ls_wR_factor_ref 0.1169
_reflns_number_gt 3439
_reflns_number_total 4622
_reflns_threshold_expression >2\s(I)
_cod_data_source_file om300351s_si_002.cif
_cod_data_source_block kjc1202t
_cod_depositor_comments
;
The following automatic conversions were performed:

'_symmetry_cell_setting' value 'Orthorhombic' changed to
'orthorhombic' according to
/home/saulius/struct/CIF-dictionaries/cif_core.dic dictionary named
'cif_core.dic' version 2.4.1 from 2010-06-29.

Automatic conversion script
Id: cif_fix_values 1891 2012-01-12 08:04:46Z andrius 
;
_cod_original_sg_symbol_H-M Pbcn
_cod_database_code 4078578

loop_
_symmetry_equiv_pos_as_xyz
'x, y, z'
'-x+1/2, -y+1/2, z+1/2'
'x+1/2, -y+1/2, -z'
'-x, y, -z+1/2'
'-x, -y, -z'
'x-1/2, y-1/2, -z-1/2'
'-x-1/2, y-1/2, z'
'x, -y, z-1/2'

loop_
_atom_site_label
_atom_site_type_symbol
_atom_site_fract_x
_atom_site_fract_y
_atom_site_fract_z
_atom_site_U_iso_or_equiv
_atom_site_adp_type
_atom_site_occupancy
_atom_site_symmetry_multiplicity
_atom_site_calc_flag
_atom_site_refinement_flags
C1 C -0.3723(3) 0.0850(10) -0.1525(5) 0.0189(17) Uani 1 1 d .
C2 C -0.3405(3) -0.1126(10) -0.0615(5) 0.025(2) Uani 1 1 d .
H2A H -0.3104 -0.1554 -0.0574 0.031 Uiso 1 1 calc R
H2B H -0.3620 -0.1963 -0.0586 0.031 Uiso 1 1 calc R
C3 C -0.3483(3) -0.0065(12) 0.0105(5) 0.026(2) Uani 1 1 d .
H3A H -0.3250 0.0717 0.0113 0.031 Uiso 1 1 calc R
H3B H -0.3471 -0.0618 0.0647 0.031 Uiso 1 1 calc R
C4 C -0.3930(3) 0.0655(11) -0.0003(5) 0.029(2) Uani 1 1 d .
H4A H -0.4164 -0.0107 0.0078 0.035 Uiso 1 1 calc R
H4B H -0.3971 0.1453 0.0425 0.035 Uiso 1 1 calc R
C5 C -0.3201(3) -0.0917(10) -0.2128(5) 0.0173(18) Uani 1 1 d .
C6 C -0.3401(3) -0.1942(10) -0.2673(5) 0.0217(18) Uani 1 1 d .
C7 C -0.3148(3) -0.2516(12) -0.3328(5) 0.027(2) Uani 1 1 d .
H7 H -0.3274 -0.3242 -0.3696 0.032 Uiso 1 1 calc R
C8 C -0.2712(3) -0.2054(10) -0.3462(5) 0.023(2) Uani 1 1 d .
C9 C -0.2522(3) -0.1068(10) -0.2894(5) 0.0230(19) Uani 1 1 d .
H9 H -0.2222 -0.0783 -0.2963 0.028 Uiso 1 1 calc R
C10 C -0.2764(3) -0.0486(10) -0.2223(5) 0.0222(19) Uani 1 1 d .
C11 C -0.3876(3) -0.2402(13) -0.2585(6) 0.038(3) Uani 1 1 d .
H11A H -0.3933 -0.2722 -0.2003 0.057 Uiso 1 1 calc R
H11B H -0.3939 -0.3235 -0.2972 0.057 Uiso 1 1 calc R
H11C H -0.4067 -0.1548 -0.2724 0.057 Uiso 1 1 calc R
C12 C -0.2448(3) -0.2696(13) -0.4186(6) 0.034(3) Uani 1 1 d .
H12A H -0.2144 -0.2324 -0.4156 0.051 Uiso 1 1 calc R
H12B H -0.2581 -0.2385 -0.4723 0.051 Uiso 1 1 calc R
H12C H -0.2447 -0.3795 -0.4150 0.051 Uiso 1 1 calc R
C13 C -0.2552(3) 0.0610(11) -0.1622(6) 0.029(2) Uani 1 1 d .
H13A H -0.2744 0.1487 -0.1552 0.044 Uiso 1 1 calc R
H13B H -0.2266 0.0932 -0.1850 0.044 Uiso 1 1 calc R
H13C H -0.2507 0.0125 -0.1073 0.044 Uiso 1 1 calc R
C14 C -0.4256(3) 0.2580(11) -0.0967(5) 0.024(2) Uani 1 1 d .
C15 C -0.4095(3) 0.3999(12) -0.0815(5) 0.028(2) Uani 1 1 d .
C16 C -0.4387(3) 0.5210(11) -0.0876(6) 0.030(2) Uani 1 1 d .
H16 H -0.4282 0.6199 -0.0775 0.036 Uiso 1 1 calc R
C17 C -0.4824(4) 0.4997(13) -0.1079(6) 0.036(3) Uani 1 1 d .
C18 C -0.4970(3) 0.3577(15) -0.1227(7) 0.041(3) Uani 1 1 d .
H18 H -0.5272 0.3438 -0.1373 0.049 Uiso 1 1 calc R
C19 C -0.4697(3) 0.2310(13) -0.1173(6) 0.033(2) Uani 1 1 d .
C20 C -0.3609(3) 0.4264(11) -0.0627(6) 0.030(2) Uani 1 1 d .
H20A H -0.3527 0.3733 -0.0108 0.045 Uiso 1 1 calc R
H20B H -0.3556 0.5343 -0.0555 0.045 Uiso 1 1 calc R
H20C H -0.3430 0.3887 -0.1097 0.045 Uiso 1 1 calc R
C21 C -0.5133(4) 0.6327(16) -0.1151(8) 0.061(4) Uani 1 1 d .
H21A H -0.5138 0.6873 -0.0614 0.091 Uiso 1 1 calc R
H21B H -0.5431 0.5972 -0.1286 0.091 Uiso 1 1 calc R
H21C H -0.5029 0.6998 -0.1600 0.091 Uiso 1 1 calc R
C22 C -0.4874(4) 0.0735(14) -0.1314(8) 0.049(3) Uani 1 1 d .
H22A H -0.4722 0.0277 -0.1796 0.073 Uiso 1 1 calc R
H22B H -0.5191 0.0783 -0.1430 0.073 Uiso 1 1 calc R
H22C H -0.4822 0.0128 -0.0807 0.073 Uiso 1 1 calc R
N1 N -0.3454(2) -0.0331(8) -0.1425(4) 0.0184(16) Uani 1 1 d .
N2 N -0.3965(2) 0.1309(9) -0.0863(4) 0.0233(17) Uani 1 1 d .
Cl1 Cl -0.37713(8) 0.3486(3) -0.37936(12) 0.0284(5) Uani 1 1 d .
Au1 Au -0.374801(12) 0.20092(4) -0.260054(19) 0.02249(11) Uani 1 1 d .

loop_
_atom_site_aniso_label
_atom_site_aniso_U_11
_atom_site_aniso_U_22
_atom_site_aniso_U_33
_atom_site_aniso_U_23
_atom_site_aniso_U_13
_atom_site_aniso_U_12
C1 0.020(4) 0.020(4) 0.016(4) -0.005(3) -0.004(4) 0.000(4)
C2 0.033(5) 0.018(5) 0.025(5) 0.008(4) 0.002(4) 0.006(4)
C3 0.039(5) 0.025(5) 0.015(4) 0.005(4) -0.011(4) 0.008(5)
C4 0.040(6) 0.027(5) 0.020(5) 0.006(4) 0.011(4) 0.008(5)
C5 0.025(5) 0.015(4) 0.011(4) -0.007(3) 0.002(3) 0.008(4)
C6 0.018(4) 0.031(5) 0.017(4) 0.001(4) 0.003(3) 0.003(4)
C7 0.025(5) 0.036(6) 0.019(4) -0.008(4) -0.003(4) 0.001(4)
C8 0.027(5) 0.018(5) 0.026(4) 0.001(4) 0.008(4) 0.008(4)
C9 0.021(5) 0.016(5) 0.032(5) 0.005(4) 0.004(4) 0.003(4)
C10 0.024(5) 0.020(5) 0.023(4) 0.003(4) 0.000(4) -0.001(4)
C11 0.033(6) 0.049(7) 0.032(5) -0.022(5) 0.008(4) -0.019(5)
C12 0.031(6) 0.044(7) 0.027(5) -0.003(5) 0.013(4) 0.011(5)
C13 0.036(6) 0.021(5) 0.031(5) -0.001(4) 0.003(4) -0.007(4)
C14 0.027(5) 0.032(5) 0.011(4) 0.000(4) 0.008(3) 0.013(4)
C15 0.031(5) 0.038(6) 0.017(4) 0.007(4) 0.005(4) 0.019(5)
C16 0.039(6) 0.023(5) 0.029(5) 0.006(4) 0.010(4) 0.015(5)
C17 0.042(6) 0.036(6) 0.030(5) 0.007(5) 0.004(5) 0.025(5)
C18 0.016(5) 0.072(8) 0.036(6) -0.001(6) 0.001(4) 0.009(6)
C19 0.026(5) 0.046(7) 0.029(5) -0.001(5) 0.004(4) 0.006(5)
C20 0.038(6) 0.020(5) 0.032(5) 0.004(4) -0.006(4) 0.007(4)
C21 0.048(8) 0.078(10) 0.056(8) 0.021(7) 0.005(6) 0.032(7)
C22 0.026(6) 0.064(9) 0.056(7) -0.016(7) 0.002(5) -0.004(6)
N1 0.015(4) 0.025(4) 0.015(3) 0.006(3) 0.002(3) 0.004(3)
N2 0.025(4) 0.027(4) 0.018(4) 0.000(3) 0.002(3) 0.004(3)
Cl1 0.0336(12) 0.0350(13) 0.0167(9) 0.0082(8) 0.0014(10) 0.0126(12)
Au1 0.02303(18) 0.02817(19) 0.01627(16) 0.00115(14) 0.00086(14) 0.00724(16)

loop_
_atom_type_symbol
_atom_type_description
_atom_type_scat_dispersion_real
_atom_type_scat_dispersion_imag
_atom_type_scat_source
C C 0.0033 0.0016 'International Tables Vol C Tables 4.2.6.8 and 6.1.1.4'
H H 0.0000 0.0000 'International Tables Vol C Tables 4.2.6.8 and 6.1.1.4'
N N 0.0061 0.0033 'International Tables Vol C Tables 4.2.6.8 and 6.1.1.4'
Cl Cl 0.1484 0.1585 'International Tables Vol C Tables 4.2.6.8 and 6.1.1.4'
Au Au -2.0133 8.8022 'International Tables Vol C Tables 4.2.6.8 and 6.1.1.4'

loop_
_geom_angle_atom_site_label_1
_geom_angle_atom_site_label_2
_geom_angle_atom_site_label_3
_geom_angle
N1 C1 N2 118.6(7)
N1 C1 Au1 122.1(6)
N2 C1 Au1 119.3(6)
N1 C2 C3 110.2(7)
N1 C2 H2A 109.6
C3 C2 H2A 109.6
N1 C2 H2B 109.6
C3 C2 H2B 109.6
H2A C2 H2B 108.1
C2 C3 C4 108.7(8)
C2 C3 H3A 109.9
C4 C3 H3A 109.9
C2 C3 H3B 109.9
C4 C3 H3B 109.9
H3A C3 H3B 108.3
N2 C4 C3 109.5(7)
N2 C4 H4A 109.8
C3 C4 H4A 109.8
N2 C4 H4B 109.8
C3 C4 H4B 109.8
H4A C4 H4B 108.2
C10 C5 C6 121.9(7)
C10 C5 N1 119.2(7)
C6 C5 N1 118.8(8)
C7 C6 C5 117.6(8)
C7 C6 C11 119.8(8)
C5 C6 C11 122.5(8)
C6 C7 C8 121.7(9)
C6 C7 H7 119.1
C8 C7 H7 119.1
C9 C8 C7 118.8(8)
C9 C8 C12 120.9(9)
C7 C8 C12 120.2(9)
C8 C9 C10 121.0(9)
C8 C9 H9 119.5
C10 C9 H9 119.5
C5 C10 C9 118.9(8)
C5 C10 C13 121.3(8)
C9 C10 C13 119.9(8)
C6 C11 H11A 109.5
C6 C11 H11B 109.5
H11A C11 H11B 109.5
C6 C11 H11C 109.5
H11A C11 H11C 109.5
H11B C11 H11C 109.5
C8 C12 H12A 109.5
C8 C12 H12B 109.5
H12A C12 H12B 109.5
C8 C12 H12C 109.5
H12A C12 H12C 109.5
H12B C12 H12C 109.5
C10 C13 H13A 109.5
C10 C13 H13B 109.5
H13A C13 H13B 109.5
C10 C13 H13C 109.5
H13A C13 H13C 109.5
H13B C13 H13C 109.5
C15 C14 C19 122.5(9)
C15 C14 N2 118.9(8)
C19 C14 N2 118.5(9)
C14 C15 C16 118.2(9)
C14 C15 C20 121.3(8)
C16 C15 C20 120.5(10)
C17 C16 C15 121.3(10)
C17 C16 H16 119.4
C15 C16 H16 119.4
C18 C17 C16 118.9(9)
C18 C17 C21 120.8(11)
C16 C17 C21 120.3(11)
C17 C18 C19 123.0(10)
C17 C18 H18 118.5
C19 C18 H18 118.5
C14 C19 C18 116.2(10)
C14 C19 C22 122.1(10)
C18 C19 C22 121.7(10)
C15 C20 H20A 109.5
C15 C20 H20B 109.5
H20A C20 H20B 109.5
C15 C20 H20C 109.5
H20A C20 H20C 109.5
H20B C20 H20C 109.5
C17 C21 H21A 109.5
C17 C21 H21B 109.5
H21A C21 H21B 109.5
C17 C21 H21C 109.5
H21A C21 H21C 109.5
H21B C21 H21C 109.5
C19 C22 H22A 109.5
C19 C22 H22B 109.5
H22A C22 H22B 109.5
C19 C22 H22C 109.5
H22A C22 H22C 109.5
H22B C22 H22C 109.5
C1 N1 C5 120.9(7)
C1 N1 C2 122.8(7)
C5 N1 C2 116.3(7)
C1 N2 C14 118.8(7)
C1 N2 C4 124.0(8)
C14 N2 C4 117.1(7)
C1 Au1 Cl1 176.4(2)

loop_
_geom_bond_atom_site_label_1
_geom_bond_atom_site_label_2
_geom_bond_distance
C1 N1 1.340(11)
C1 N2 1.343(10)
C1 Au1 1.993(8)
C2 N1 1.472(10)
C2 C3 1.499(12)
C2 H2A 0.9900
C2 H2B 0.9900
C3 C4 1.510(13)
C3 H3A 0.9900
C3 H3B 0.9900
C4 N2 1.484(11)
C4 H4A 0.9900
C4 H4B 0.9900
C5 C10 1.387(12)
C5 C6 1.394(12)
C5 N1 1.448(10)
C6 C7 1.389(12)
C6 C11 1.504(13)
C7 C8 1.398(13)
C7 H7 0.9500
C8 C9 1.382(13)
C8 C12 1.512(11)
C9 C10 1.391(12)
C9 H9 0.9500
C10 C13 1.507(12)
C11 H11A 0.9800
C11 H11B 0.9800
C11 H11C 0.9800
C12 H12A 0.9800
C12 H12B 0.9800
C12 H12C 0.9800
C13 H13A 0.9800
C13 H13B 0.9800
C13 H13C 0.9800
C14 C15 1.376(14)
C14 C19 1.397(13)
C14 N2 1.444(11)
C15 C16 1.398(12)
C15 C20 1.521(13)
C16 C17 1.375(14)
C16 H16 0.9500
C17 C18 1.360(16)
C17 C21 1.514(15)
C18 C19 1.402(15)
C18 H18 0.9500
C19 C22 1.517(16)
C20 H20A 0.9800
C20 H20B 0.9800
C20 H20C 0.9800
C21 H21A 0.9800
C21 H21B 0.9800
C21 H21C 0.9800
C22 H22A 0.9800
C22 H22B 0.9800
C22 H22C 0.9800
Cl1 Au1 2.303(2)

loop_
_cod_related_entry_id
_cod_related_entry_database
_cod_related_entry_code
1 ChemSpider 30659838
